data_7003534
loop_
_publ_author_name
'Sit, Mei-Mei'
'Chan, Hoi-Shan'
'Xie, Zuowei'

_publ_section_title
;
 Synthesis, structure, and reactivity of Group 4 metallacycles
 incorporating a Me2C-linked cyclopentadienyl-carboranyl ligand
;
_journal_issue 11
_journal_name_full 'Dalton Transactions'
_journal_page_first 1454
_journal_page_last 1464
_journal_paper_doi 10.1039/b716929a
_journal_year 2008
_chemical_formula_sum 'C36 H72 B20 N8 Zr2'
_chemical_formula_weight 1015.66
_chemical_name_systematic
;
?
;
_space_group_IT_number 14
_symmetry_cell_setting monoclinic
_symmetry_space_group_name_Hall '-P 2ybc'
_symmetry_space_group_name_H-M 'P 1 21/c 1'
_atom_sites_solution_hydrogens geom
_atom_sites_solution_primary direct
_atom_sites_solution_secondary difmap
_audit_creation_method SHELXL-97
_cell_angle_alpha 90.00
_cell_angle_beta 93.545(2)
_cell_angle_gamma 90.00
_cell_formula_units_Z 2
_cell_length_a 14.9331(15)
_cell_length_b 9.9265(10)
_cell_length_c 17.1701(17)
_cell_measurement_temperature 293(2)
_cell_volume 2540.3(4)
_computing_structure_refinement 'SHELXL-97 (Sheldrick, 1997)'
_computing_structure_solution 'SHELXS-97 (Sheldrick, 1990)'
_diffrn_ambient_temperature 293(2)
_diffrn_measured_fraction_theta_full 0.999
_diffrn_measured_fraction_theta_max 0.999
_diffrn_radiation_monochromator graphite
_diffrn_radiation_source 'fine-focus sealed tube'
_diffrn_radiation_type MoK\a
_diffrn_radiation_wavelength 0.71073
_diffrn_reflns_av_R_equivalents 0.0448
_diffrn_reflns_av_sigmaI/netI 0.0522
_diffrn_reflns_limit_h_max 14
_diffrn_reflns_limit_h_min -17
_diffrn_reflns_limit_k_max 11
_diffrn_reflns_limit_k_min -11
_diffrn_reflns_limit_l_max 20
_diffrn_reflns_limit_l_min -19
_diffrn_reflns_number 13447
_diffrn_reflns_theta_full 25.00
_diffrn_reflns_theta_max 25.00
_diffrn_reflns_theta_min 2.37
_exptl_absorpt_coefficient_mu 0.448
_exptl_absorpt_correction_T_max 1.0000
_exptl_absorpt_correction_T_min 0.8412
_exptl_absorpt_correction_type sadabs
_exptl_crystal_colour pale-yellow
_exptl_crystal_density_diffrn 1.328
_exptl_crystal_density_method 'not measured'
_exptl_crystal_description block
_exptl_crystal_F_000 1048
_exptl_crystal_size_max 0.40
_exptl_crystal_size_mid 0.30
_exptl_crystal_size_min 0.20
_refine_diff_density_max 2.154
_refine_diff_density_min -0.370
_refine_diff_density_rms 0.096
_refine_ls_extinction_method none
_refine_ls_goodness_of_fit_ref 1.045
_refine_ls_hydrogen_treatment riding
_refine_ls_matrix_type full
_refine_ls_number_parameters 306
_refine_ls_number_reflns 4479
_refine_ls_number_restraints 0
_refine_ls_restrained_S_all 1.045
_refine_ls_R_factor_all 0.0860
_refine_ls_R_factor_gt 0.0543
_refine_ls_shift/su_max 0.003
_refine_ls_shift/su_mean 0.000
_refine_ls_structure_factor_coef Fsqd
_refine_ls_weighting_details 'calc w=1/[\s^2^(Fo^2^)+(0.0798P)^2^+4.2278P] where P=(Fo^2^+2Fc^2^)/3'
_refine_ls_weighting_scheme calc
_refine_ls_wR_factor_gt 0.1360
_refine_ls_wR_factor_ref 0.1632
_reflns_number_gt 3108
_reflns_number_total 4479
_reflns_threshold_expression >2sigma(I)
_cod_data_source_file b716929a.txt
_cod_data_source_block 6b
_cod_original_sg_symbol_H-M P2(1)/c
_cod_database_code 7003534

loop_
_symmetry_equiv_pos_as_xyz
'x, y, z'
'-x, y+1/2, -z+1/2'
'-x, -y, -z'
'x, -y-1/2, z-1/2'

loop_
_atom_site_label
_atom_site_type_symbol
_atom_site_fract_x
_atom_site_fract_y
_atom_site_fract_z
_atom_site_U_iso_or_equiv
_atom_site_adp_type
_atom_site_occupancy
_atom_site_symmetry_multiplicity
_atom_site_calc_flag
_atom_site_refinement_flags
_atom_site_disorder_assembly
_atom_site_disorder_group
Zr1 Zr 0.70842(3) 0.61411(5) 0.09545(3) 0.03743(19) Uani 1 1 d . . .
C1 C 0.8654(3) 0.3893(5) 0.1979(3) 0.0352(10) Uani 1 1 d . . .
C2 C 0.7668(3) 0.4754(5) 0.2061(3) 0.0370(11) Uani 1 1 d . . .
C11 C 0.9080(3) 0.3974(5) 0.1173(3) 0.0438(12) Uani 1 1 d . . .
C12 C 0.9107(5) 0.2601(6) 0.0780(3) 0.0667(18) Uani 1 1 d . . .
H12A H 0.9442 0.1983 0.1115 0.100 Uiso 1 1 calc R . .
H12B H 0.9389 0.2683 0.0295 0.100 Uiso 1 1 calc R . .
H12C H 0.8506 0.2270 0.0682 0.100 Uiso 1 1 calc R . .
C13 C 1.0058(4) 0.4457(8) 0.1283(4) 0.0726(19) Uani 1 1 d . . .
H13A H 1.0395 0.3840 0.1617 0.109 Uiso 1 1 calc R . .
H13B H 1.0074 0.5337 0.1515 0.109 Uiso 1 1 calc R . .
H13C H 1.0316 0.4495 0.0785 0.109 Uiso 1 1 calc R . .
C14 C 0.8554(3) 0.4958(6) 0.0643(3) 0.0453(13) Uani 1 1 d . . .
C15 C 0.7907(4) 0.4639(7) 0.0034(3) 0.0558(15) Uani 1 1 d . . .
H15 H 0.7675 0.3787 -0.0079 0.067 Uiso 1 1 calc R . .
C16 C 0.7674(5) 0.5831(8) -0.0371(4) 0.070(2) Uani 1 1 d . . .
H16 H 0.7267 0.5901 -0.0801 0.084 Uiso 1 1 calc R . .
C17 C 0.8153(4) 0.6881(8) -0.0020(4) 0.072(2) Uani 1 1 d . . .
H17 H 0.8120 0.7780 -0.0171 0.086 Uiso 1 1 calc R . .
C18 C 0.8699(4) 0.6357(6) 0.0602(4) 0.0585(16) Uani 1 1 d . . .
H18 H 0.9091 0.6852 0.0933 0.070 Uiso 1 1 calc R . .
C21 C 0.8055(5) 0.8983(6) 0.1417(6) 0.107(3) Uani 1 1 d . . .
H21A H 0.8481 0.8661 0.1064 0.161 Uiso 1 1 calc R . .
H21B H 0.8346 0.9091 0.1927 0.161 Uiso 1 1 calc R . .
H21C H 0.7819 0.9834 0.1236 0.161 Uiso 1 1 calc R . .
C22 C 0.6707(5) 0.8576(7) 0.2009(5) 0.081(2) Uani 1 1 d . . .
H22A H 0.6659 0.9543 0.1937 0.098 Uiso 1 1 calc R . .
H22B H 0.6949 0.8410 0.2538 0.098 Uiso 1 1 calc R . .
C23 C 0.5797(5) 0.7962(7) 0.1902(5) 0.084(2) Uani 1 1 d . . .
H23A H 0.5448 0.8186 0.2342 0.101 Uiso 1 1 calc R . .
H23B H 0.5487 0.8315 0.1432 0.101 Uiso 1 1 calc R . .
C24 C 0.4977(4) 0.5906(8) 0.1747(5) 0.094(3) Uani 1 1 d . . .
H24A H 0.5023 0.4943 0.1717 0.140 Uiso 1 1 calc R . .
H24B H 0.4674 0.6243 0.1278 0.140 Uiso 1 1 calc R . .
H24C H 0.4644 0.6148 0.2187 0.140 Uiso 1 1 calc R . .
C25 C 0.5601(3) 0.7817(5) -0.0280(3) 0.0458(13) Uani 1 1 d . . .
C26 C 0.6160(4) 0.9057(5) -0.0263(4) 0.0616(16) Uani 1 1 d . . .
H26A H 0.6690 0.8917 0.0073 0.092 Uiso 1 1 calc R . .
H26B H 0.5823 0.9796 -0.0070 0.092 Uiso 1 1 calc R . .
H26C H 0.6328 0.9258 -0.0781 0.092 Uiso 1 1 calc R . .
C27 C 0.5202(4) 0.2161(5) 0.0741(4) 0.0582(16) Uani 1 1 d . . .
H27 H 0.5363 0.1396 0.1030 0.070 Uiso 1 1 calc R . .
C28 C 0.5758(4) 0.3282(6) 0.0770(3) 0.0541(15) Uani 1 1 d . . .
B3 B 0.7678(4) 0.3013(6) 0.2011(4) 0.0444(14) Uani 1 1 d . . .
H3 H 0.7366 0.2461 0.1509 0.053 Uiso 1 1 calc R . .
B4 B 0.8686(4) 0.2450(6) 0.2518(3) 0.0445(14) Uani 1 1 d . . .
H4 H 0.9029 0.1522 0.2352 0.053 Uiso 1 1 calc R . .
B5 B 0.9289(4) 0.3882(7) 0.2849(4) 0.0504(16) Uani 1 1 d . . .
H5 H 1.0027 0.3894 0.2901 0.060 Uiso 1 1 calc R . .
B6 B 0.8654(4) 0.5332(7) 0.2530(4) 0.0488(15) Uani 1 1 d . . .
H6 H 0.8973 0.6279 0.2364 0.059 Uiso 1 1 calc R . .
B7 B 0.7043(5) 0.3867(7) 0.2692(4) 0.0546(17) Uani 1 1 d . . .
H7 H 0.6305 0.3868 0.2645 0.066 Uiso 1 1 calc R . .
B8 B 0.7661(5) 0.2414(7) 0.2978(4) 0.0552(17) Uani 1 1 d . . .
H8 H 0.7327 0.1462 0.3112 0.066 Uiso 1 1 calc R . .
B9 B 0.8666(5) 0.2964(7) 0.3495(4) 0.0587(18) Uani 1 1 d . . .
H9 H 0.8994 0.2371 0.3972 0.070 Uiso 1 1 calc R . .
B10 B 0.8647(5) 0.4750(8) 0.3512(4) 0.064(2) Uani 1 1 d . . .
H10 H 0.8963 0.5338 0.3999 0.076 Uiso 1 1 calc R . .
B11 B 0.7636(5) 0.5276(7) 0.3014(4) 0.0550(17) Uani 1 1 d . . .
H11 H 0.7288 0.6200 0.3180 0.066 Uiso 1 1 calc R . .
B12 B 0.7658(6) 0.3817(8) 0.3608(4) 0.069(2) Uani 1 1 d . . .
H12 H 0.7330 0.3775 0.4164 0.082 Uiso 1 1 calc R . .
N1 N 0.7330(3) 0.8020(4) 0.1452(3) 0.0596(13) Uani 1 1 d . . .
N2 N 0.5888(4) 0.6499(5) 0.1840(4) 0.0622(14) Uani 1 1 d . . .
N3 N 0.5898(3) 0.6781(5) 0.0139(3) 0.0527(13) Uani 1 1 d . . .
N4 N 0.6205(3) 0.4225(5) 0.0780(3) 0.0580(13) Uani 1 1 d . . .
H3A H 0.563(4) 0.619(6) 0.007(4) 0.06(2) Uiso 1 1 d . . .
H2 H 0.612(4) 0.626(5) 0.228(3) 0.051(18) Uiso 1 1 d . . .

loop_
_atom_site_aniso_label
_atom_site_aniso_U_11
_atom_site_aniso_U_22
_atom_site_aniso_U_33
_atom_site_aniso_U_23
_atom_site_aniso_U_13
_atom_site_aniso_U_12
Zr1 0.0291(3) 0.0361(3) 0.0467(3) 0.0029(2) -0.0004(2) -0.0020(2)
C1 0.030(2) 0.041(3) 0.035(2) -0.004(2) -0.0027(19) 0.005(2)
C2 0.027(2) 0.044(3) 0.039(3) -0.003(2) 0.000(2) 0.007(2)
C11 0.035(3) 0.055(3) 0.041(3) 0.001(2) 0.004(2) 0.010(2)
C12 0.088(5) 0.068(4) 0.044(3) -0.009(3) 0.012(3) 0.033(4)
C13 0.037(3) 0.109(5) 0.074(4) 0.014(4) 0.015(3) 0.010(3)
C14 0.038(3) 0.060(3) 0.039(3) 0.000(3) 0.013(2) 0.005(3)
C15 0.058(4) 0.068(4) 0.041(3) -0.005(3) 0.006(3) 0.015(3)
C16 0.065(4) 0.103(6) 0.044(3) 0.017(4) 0.009(3) 0.030(4)
C17 0.056(4) 0.079(5) 0.084(5) 0.044(4) 0.033(4) 0.019(4)
C18 0.034(3) 0.066(4) 0.077(4) 0.011(3) 0.017(3) -0.001(3)
C21 0.062(5) 0.048(4) 0.207(10) -0.019(5) -0.022(6) -0.016(3)
C22 0.093(6) 0.054(4) 0.098(5) -0.026(4) 0.006(4) 0.020(4)
C23 0.088(5) 0.077(5) 0.091(5) -0.010(4) 0.028(4) 0.035(4)
C24 0.046(4) 0.103(6) 0.134(7) 0.032(5) 0.033(4) 0.010(4)
C25 0.042(3) 0.040(3) 0.055(3) 0.005(3) 0.001(2) -0.004(2)
C26 0.055(4) 0.050(3) 0.080(4) 0.014(3) -0.001(3) -0.013(3)
C27 0.051(3) 0.038(3) 0.082(4) 0.018(3) -0.020(3) -0.006(3)
C28 0.044(3) 0.047(3) 0.068(4) 0.013(3) -0.018(3) 0.002(3)
B3 0.032(3) 0.040(3) 0.061(4) 0.006(3) 0.005(3) 0.005(3)
B4 0.041(3) 0.052(4) 0.040(3) 0.002(3) -0.003(3) 0.013(3)
B5 0.044(3) 0.064(4) 0.042(3) -0.006(3) -0.015(3) 0.006(3)
B6 0.046(4) 0.050(4) 0.048(4) -0.005(3) -0.007(3) 0.000(3)
B7 0.048(4) 0.061(4) 0.058(4) 0.022(3) 0.024(3) 0.018(3)
B8 0.051(4) 0.053(4) 0.063(4) 0.023(3) 0.011(3) 0.011(3)
B9 0.068(5) 0.068(5) 0.040(4) 0.004(3) 0.001(3) 0.019(4)
B10 0.086(5) 0.067(5) 0.036(4) -0.011(3) -0.009(3) 0.013(4)
B11 0.067(4) 0.059(4) 0.041(3) 0.001(3) 0.017(3) 0.017(4)
B12 0.087(6) 0.077(5) 0.045(4) 0.009(4) 0.025(4) 0.037(4)
N1 0.057(3) 0.038(3) 0.081(3) -0.006(2) -0.015(3) -0.002(2)
N2 0.050(3) 0.062(3) 0.077(4) 0.013(3) 0.016(3) 0.017(3)
N3 0.040(3) 0.042(3) 0.074(3) 0.012(3) -0.017(2) -0.009(2)
N4 0.043(3) 0.043(3) 0.085(4) 0.011(2) -0.022(3) -0.005(2)

loop_
_atom_type_symbol
_atom_type_description
_atom_type_scat_dispersion_real
_atom_type_scat_dispersion_imag
_atom_type_scat_source
C C 0.0033 0.0016 'International Tables Vol C Tables 4.2.6.8 and 6.1.1.4'
H H 0.0000 0.0000 'International Tables Vol C Tables 4.2.6.8 and 6.1.1.4'
B B 0.0013 0.0007 'International Tables Vol C Tables 4.2.6.8 and 6.1.1.4'
N N 0.0061 0.0033 'International Tables Vol C Tables 4.2.6.8 and 6.1.1.4'
Zr Zr -2.9673 0.5597 'International Tables Vol C Tables 4.2.6.8 and 6.1.1.4'

loop_
_geom_angle_atom_site_label_1
_geom_angle_atom_site_label_2
_geom_angle_atom_site_label_3
_geom_angle
_geom_angle_site_symmetry_1
_geom_angle_site_symmetry_3
_geom_angle_publ_flag
N1 Zr1 N3 96.48(19) . . ?
N1 Zr1 N4 151.0(2) . . ?
N3 Zr1 N4 74.76(17) . . ?
N1 Zr1 N2 74.4(2) . . ?
N3 Zr1 N2 76.8(2) . . ?
N4 Zr1 N2 76.7(2) . . ?
N1 Zr1 C2 98.08(17) . . ?
N3 Zr1 C2 148.71(17) . . ?
N4 Zr1 C2 79.13(16) . . ?
N2 Zr1 C2 80.72(17) . . ?
N1 Zr1 C17 84.7(3) . . ?
N3 Zr1 C17 90.6(2) . . ?
N4 Zr1 C17 122.4(2) . . ?
N2 Zr1 C17 153.9(2) . . ?
C2 Zr1 C17 118.15(18) . . ?
N1 Zr1 C16 114.9(2) . . ?
N3 Zr1 C16 77.3(2) . . ?
N4 Zr1 C16 90.6(2) . . ?
N2 Zr1 C16 153.3(2) . . ?
C2 Zr1 C16 120.24(18) . . ?
C17 Zr1 C16 32.0(2) . . ?
N1 Zr1 C18 82.8(2) . . ?
N3 Zr1 C18 123.1(2) . . ?
N4 Zr1 C18 125.3(2) . . ?
N2 Zr1 C18 151.7(2) . . ?
C2 Zr1 C18 86.25(18) . . ?
C17 Zr1 C18 32.4(2) . . ?
C16 Zr1 C18 53.2(2) . . ?
N1 Zr1 C15 134.7(2) . . ?
N3 Zr1 C15 99.70(19) . . ?
N4 Zr1 C15 74.4(2) . . ?
N2 Zr1 C15 150.7(2) . . ?
C2 Zr1 C15 89.43(17) . . ?
C17 Zr1 C15 53.3(2) . . ?
C16 Zr1 C15 32.27(19) . . ?
C18 Zr1 C15 52.9(2) . . ?
N1 Zr1 C14 111.37(19) . . ?
N3 Zr1 C14 129.78(18) . . ?
N4 Zr1 C14 94.72(17) . . ?
N2 Zr1 C14 149.49(18) . . ?
C2 Zr1 C14 68.86(16) . . ?
C17 Zr1 C14 53.52(19) . . ?
C16 Zr1 C14 53.42(18) . . ?
C18 Zr1 C14 31.99(17) . . ?
C15 Zr1 C14 32.11(17) . . ?
C11 C1 B3 116.8(4) . . ?
C11 C1 B4 121.7(4) . . ?
B3 C1 B4 63.0(3) . . ?
C11 C1 B6 117.4(4) . . ?
B3 C1 B6 112.4(4) . . ?
B4 C1 B6 113.7(4) . . ?
C11 C1 C2 116.4(4) . . ?
B3 C1 C2 60.8(3) . . ?
B4 C1 C2 111.7(4) . . ?
B6 C1 C2 60.7(3) . . ?
C11 C1 B5 122.5(4) . . ?
B3 C1 B5 113.4(4) . . ?
B4 C1 B5 61.8(3) . . ?
B6 C1 B5 62.9(3) . . ?
C2 C1 B5 111.3(4) . . ?
C1 C2 B7 107.4(4) . . ?
C1 C2 B11 107.6(4) . . ?
B7 C2 B11 60.4(4) . . ?
C1 C2 B3 59.2(3) . . ?
B7 C2 B3 61.7(3) . . ?
B11 C2 B3 110.4(4) . . ?
C1 C2 B6 59.6(3) . . ?
B7 C2 B6 110.8(4) . . ?
B11 C2 B6 62.0(4) . . ?
B3 C2 B6 110.1(4) . . ?
C1 C2 Zr1 118.7(3) . . ?
B7 C2 Zr1 126.4(3) . . ?
B11 C2 Zr1 122.4(3) . . ?
B3 C2 Zr1 121.6(3) . . ?
B6 C2 Zr1 115.1(3) . . ?
C14 C11 C12 109.7(4) . . ?
C14 C11 C13 108.9(5) . . ?
C12 C11 C13 106.4(5) . . ?
C14 C11 C1 109.9(4) . . ?
C12 C11 C1 111.7(4) . . ?
C13 C11 C1 110.1(4) . . ?
C18 C14 C15 106.5(5) . . ?
C18 C14 C11 126.0(5) . . ?
C15 C14 C11 127.0(5) . . ?
C18 C14 Zr1 72.3(3) . . ?
C15 C14 Zr1 72.7(3) . . ?
C11 C14 Zr1 125.7(3) . . ?
C16 C15 C14 108.3(6) . . ?
C16 C15 Zr1 72.5(3) . . ?
C14 C15 Zr1 75.2(3) . . ?
C17 C16 C15 108.3(6) . . ?
C17 C16 Zr1 73.4(4) . . ?
C15 C16 Zr1 75.2(3) . . ?
C16 C17 C18 108.3(6) . . ?
C16 C17 Zr1 74.6(4) . . ?
C18 C17 Zr1 75.2(3) . . ?
C17 C18 C14 108.6(6) . . ?
C17 C18 Zr1 72.3(3) . . ?
C14 C18 Zr1 75.7(3) . . ?
N1 C22 C23 111.8(5) . . ?
N2 C23 C22 109.1(6) . . ?
N3 C25 C27 124.8(5) . 3_665 ?
N3 C25 C26 117.8(5) . . ?
C27 C25 C26 117.4(5) 3_665 . ?
C28 C27 C25 119.9(5) . 3_665 ?
N4 C28 C27 178.3(6) . . ?
C1 B3 C2 59.9(3) . . ?
C1 B3 B8 105.3(4) . . ?
C2 B3 B8 106.8(5) . . ?
C1 B3 B7 105.6(4) . . ?
C2 B3 B7 58.7(3) . . ?
B8 B3 B7 60.0(4) . . ?
C1 B3 B4 58.5(3) . . ?
C2 B3 B4 107.4(4) . . ?
B8 B3 B4 59.7(4) . . ?
B7 B3 B4 107.3(5) . . ?
C1 B4 B9 105.8(4) . . ?
C1 B4 B5 59.5(3) . . ?
B9 B4 B5 59.6(4) . . ?
C1 B4 B8 105.3(4) . . ?
B9 B4 B8 60.8(4) . . ?
B5 B4 B8 108.2(5) . . ?
C1 B4 B3 58.4(3) . . ?
B9 B4 B3 108.2(4) . . ?
B5 B4 B3 107.8(4) . . ?
B8 B4 B3 59.7(3) . . ?
C1 B5 B9 105.5(4) . . ?
C1 B5 B10 105.4(4) . . ?
B9 B5 B10 60.8(4) . . ?
C1 B5 B4 58.7(3) . . ?
B9 B5 B4 60.1(4) . . ?
B10 B5 B4 108.4(5) . . ?
C1 B5 B6 58.3(3) . . ?
B9 B5 B6 108.7(5) . . ?
B10 B5 B6 60.3(4) . . ?
B4 B5 B6 107.4(4) . . ?
C1 B6 C2 59.8(3) . . ?
C1 B6 B11 105.2(5) . . ?
C2 B6 B11 58.7(3) . . ?
C1 B6 B10 104.6(4) . . ?
C2 B6 B10 106.2(5) . . ?
B11 B6 B10 59.5(4) . . ?
C1 B6 B5 58.7(3) . . ?
C2 B6 B5 107.2(4) . . ?
B11 B6 B5 106.5(5) . . ?
B10 B6 B5 58.9(4) . . ?
C2 B7 B11 60.0(3) . . ?
C2 B7 B8 107.5(4) . . ?
B11 B7 B8 108.9(5) . . ?
C2 B7 B3 59.6(3) . . ?
B11 B7 B3 108.4(5) . . ?
B8 B7 B3 60.0(4) . . ?
C2 B7 B12 107.7(5) . . ?
B11 B7 B12 60.8(4) . . ?
B8 B7 B12 59.8(4) . . ?
B3 B7 B12 107.7(4) . . ?
B12 B8 B4 107.1(5) . . ?
B12 B8 B3 108.2(5) . . ?
B4 B8 B3 60.6(3) . . ?
B12 B8 B7 60.3(4) . . ?
B4 B8 B7 108.2(4) . . ?
B3 B8 B7 60.1(3) . . ?
B12 B8 B9 59.1(4) . . ?
B4 B8 B9 59.3(4) . . ?
B3 B8 B9 107.7(5) . . ?
B7 B8 B9 107.3(5) . . ?
B5 B9 B12 108.3(5) . . ?
B5 B9 B4 60.3(4) . . ?
B12 B9 B4 108.2(5) . . ?
B5 B9 B10 59.9(4) . . ?
B12 B9 B10 60.0(4) . . ?
B4 B9 B10 108.0(5) . . ?
B5 B9 B8 108.0(4) . . ?
B12 B9 B8 59.9(4) . . ?
B4 B9 B8 59.9(4) . . ?
B10 B9 B8 107.5(5) . . ?
B5 B10 B12 107.2(5) . . ?
B5 B10 B11 108.4(4) . . ?
B12 B10 B11 60.2(4) . . ?
B5 B10 B9 59.3(4) . . ?
B12 B10 B9 59.3(4) . . ?
B11 B10 B9 107.5(5) . . ?
B5 B10 B6 60.8(4) . . ?
B12 B10 B6 108.2(5) . . ?
B11 B10 B6 60.1(4) . . ?
B9 B10 B6 107.8(5) . . ?
C2 B11 B7 59.7(4) . . ?
C2 B11 B10 107.3(4) . . ?
B7 B11 B10 108.7(5) . . ?
C2 B11 B12 107.5(5) . . ?
B7 B11 B12 60.8(4) . . ?
B10 B11 B12 59.7(4) . . ?
C2 B11 B6 59.3(3) . . ?
B7 B11 B6 108.1(5) . . ?
B10 B11 B6 60.4(4) . . ?
B12 B11 B6 108.0(5) . . ?
B9 B12 B10 60.7(5) . . ?
B9 B12 B8 61.0(4) . . ?
B10 B12 B8 108.9(5) . . ?
B9 B12 B11 108.5(5) . . ?
B10 B12 B11 60.1(4) . . ?
B8 B12 B11 107.1(5) . . ?
B9 B12 B7 108.5(5) . . ?
B10 B12 B7 107.1(5) . . ?
B8 B12 B7 59.9(4) . . ?
B11 B12 B7 58.4(4) . . ?
C21 N1 C22 106.4(5) . . ?
C21 N1 Zr1 133.6(5) . . ?
C22 N1 Zr1 119.9(4) . . ?
C23 N2 C24 108.3(6) . . ?
C23 N2 Zr1 105.3(4) . . ?
C24 N2 Zr1 125.3(5) . . ?
C25 N3 Zr1 140.9(4) . . ?
C28 N4 Zr1 173.3(5) . . ?

loop_
_geom_bond_atom_site_label_1
_geom_bond_atom_site_label_2
_geom_bond_distance
_geom_bond_site_symmetry_2
_geom_bond_publ_flag
Zr1 N1 2.075(4) . ?
Zr1 N3 2.279(4) . ?
Zr1 N4 2.320(5) . ?
Zr1 N2 2.443(5) . ?
Zr1 C2 2.461(5) . ?
Zr1 C17 2.494(6) . ?
Zr1 C16 2.509(6) . ?
Zr1 C18 2.531(5) . ?
Zr1 C15 2.543(6) . ?
Zr1 C14 2.575(5) . ?
C1 C11 1.561(7) . ?
C1 B3 1.703(7) . ?
C1 B4 1.705(8) . ?
C1 B6 1.712(8) . ?
C1 C2 1.716(6) . ?
C1 B5 1.719(7) . ?
C2 B7 1.716(8) . ?
C2 B11 1.721(8) . ?
C2 B3 1.731(7) . ?
C2 B6 1.731(8) . ?
C11 C14 1.520(7) . ?
C11 C12 1.523(7) . ?
C11 C13 1.538(8) . ?
C14 C18 1.408(8) . ?
C14 C15 1.416(8) . ?
C15 C16 1.404(8) . ?
C16 C17 1.381(10) . ?
C17 C18 1.403(9) . ?
C21 N1 1.448(8) . ?
C22 N1 1.481(9) . ?
C22 C23 1.490(10) . ?
C23 N2 1.463(8) . ?
C24 N2 1.482(9) . ?
C25 N3 1.317(7) . ?
C25 C27 1.395(7) 3_665 ?
C25 C26 1.486(7) . ?
C27 C28 1.387(8) . ?
C27 C25 1.395(7) 3_665 ?
C28 N4 1.150(7) . ?
B3 B8 1.766(9) . ?
B3 B7 1.767(9) . ?
B3 B4 1.781(8) . ?
B4 B9 1.755(9) . ?
B4 B5 1.759(9) . ?
B4 B8 1.764(9) . ?
B5 B9 1.747(10) . ?
B5 B10 1.759(10) . ?
B5 B6 1.792(9) . ?
B6 B11 1.778(9) . ?
B6 B10 1.784(9) . ?
B7 B11 1.728(10) . ?
B7 B8 1.766(8) . ?
B7 B12 1.772(11) . ?
B8 B12 1.763(11) . ?
B8 B9 1.781(10) . ?
B9 B12 1.749(10) . ?
B9 B10 1.773(10) . ?
B10 B12 1.761(12) . ?
B10 B11 1.769(10) . ?
B11 B12 1.771(10) . ?
